data_7051096
loop_
_publ_author_name
' Yamato, Takehiko '
' Noda Kozo '
' Tsuzuki, Hirohisa'

_publ_section_title
;
Medium-sized cyclophanes. Part 56
5-tert-Butyl-8-substituted [2.2]metaparacyclophane-1,9-dienes.
Preparation, X-ray diffraction studies, and their treatment
with Lewis acid and protic acid
;
_journal_name_full 'New Journal of Chemistry'
_journal_year 2001
_chemical_formula_sum 'C21 H19 N'
_chemical_formula_weight 285.39
_chemical_name_common 5-tert-butyl-8-cyanometaparacyclophane-1,9-diene
_space_group_IT_number 19
_symmetry_cell_setting orthorhombic
_symmetry_space_group_name_Hall 'P 2ac 2ab'
_symmetry_space_group_name_H-M 'P 21 21 21'
_cell_angle_alpha 90.00
_cell_angle_beta 90.00
_cell_angle_gamma 90.00
_cell_formula_units_Z 8
_cell_length_a 15.684(2)
_cell_length_b 18.7370(10)
_cell_length_c 11.044(3)
_cell_measurement_temperature 296(2)
_cell_volume 3245.5(10)
_diffrn_ambient_temperature 296(2)
_exptl_crystal_density_diffrn 1.168
_cod_original_formula_sum 'C21 H19 N1'
_cod_database_code 7051096

loop_
_symmetry_equiv_pos_as_xyz
'x, y, z'
'-x+1/2, -y, z+1/2'
'x+1/2, -y+1/2, -z'
'-x, y+1/2, -z+1/2'

loop_
_atom_site_label
_atom_site_type_symbol
_atom_site_fract_x
_atom_site_fract_y
_atom_site_fract_z
_atom_site_U_iso_or_equiv
_atom_site_adp_type
_atom_site_occupancy
_atom_site_symmetry_multiplicity
_atom_site_calc_flag
_atom_site_refinement_flags
_atom_site_disorder_assembly
_atom_site_disorder_group
C01 C 0.46830(18) 0.56838(18) 0.8071(2) 0.0702(7) Uani 1 1 d . . .
H01 H 0.4557 0.5716 0.8892 0.091 Uiso 1 1 calc R . .
C02 C 0.44039(16) 0.61776(16) 0.7305(2) 0.0639(7) Uani 1 1 d . . .
H02 H 0.4121 0.6574 0.7616 0.083 Uiso 1 1 calc R . .
C03 C 0.45253(14) 0.61243(13) 0.5957(2) 0.0498(5) Uani 1 1 d . . .
C04 C 0.38298(14) 0.60624(14) 0.5201(2) 0.0586(6) Uani 1 1 d . . .
H04 H 0.3289 0.6147 0.5515 0.076 Uiso 1 1 calc R . .
C05 C 0.39078(14) 0.58771(13) 0.3977(2) 0.0564(6) Uani 1 1 d . . .
C06 C 0.47066(15) 0.56748(13) 0.3580(2) 0.0522(5) Uani 1 1 d . . .
H06 H 0.4760 0.5500 0.2796 0.068 Uiso 1 1 calc R . .
C07 C 0.54283(13) 0.57191(12) 0.42882(19) 0.0450(5) Uani 1 1 d . . .
C08 C 0.53393(12) 0.60400(11) 0.54400(19) 0.0424(5) Uani 1 1 d . . .
C09 C 0.62370(14) 0.53652(14) 0.3920(2) 0.0514(6) Uani 1 1 d . . .
H09 H 0.6497 0.5512 0.3205 0.067 Uiso 1 1 calc R . .
C10 C 0.66048(15) 0.48518(15) 0.4556(2) 0.0583(6) Uani 1 1 d . . .
H10 H 0.7094 0.4627 0.4271 0.076 Uiso 1 1 calc R . .
C11 C 0.62233(15) 0.46413(13) 0.5732(2) 0.0537(6) Uani 1 1 d . . .
C12 C 0.53760(16) 0.44280(13) 0.5766(2) 0.0580(6) Uani 1 1 d . . .
H12 H 0.5160 0.4135 0.5159 0.075 Uiso 1 1 calc R . .
C13 C 0.48566(17) 0.46479(14) 0.6691(2) 0.0615(6) Uani 1 1 d . . .
H13 H 0.4288 0.4509 0.6713 0.080 Uiso 1 1 calc R . .
C14 C 0.51934(18) 0.50861(15) 0.7607(2) 0.0609(7) Uani 1 1 d . . .
C15 C 0.60701(19) 0.50916(17) 0.7750(2) 0.0672(7) Uani 1 1 d . . .
H15 H 0.6309 0.5245 0.8476 0.087 Uiso 1 1 calc R . .
C16 C 0.65915(17) 0.48683(16) 0.6813(2) 0.0639(7) Uani 1 1 d . . .
H16 H 0.7181 0.4870 0.6904 0.083 Uiso 1 1 calc R . .
C17 C 0.31240(17) 0.58485(17) 0.3143(3) 0.0761(9) Uani 1 1 d . . .
C18 C 0.3383(3) 0.5975(3) 0.1817(4) 0.144(2) Uani 1 1 d . . .
H18A H 0.3631 0.6441 0.1739 0.187 Uiso 1 1 calc R . .
H18B H 0.2888 0.5943 0.1309 0.187 Uiso 1 1 calc R . .
H18C H 0.3791 0.5621 0.1576 0.187 Uiso 1 1 calc R . .
C19 C 0.2752(4) 0.5141(3) 0.3234(9) 0.268(6) Uani 1 1 d . . .
H19A H 0.2261 0.5112 0.2718 0.349 Uiso 1 1 calc R . .
H19B H 0.2586 0.5052 0.4057 0.349 Uiso 1 1 calc R . .
H19C H 0.3164 0.4791 0.2988 0.349 Uiso 1 1 calc R . .
C20 C 0.2502(3) 0.6428(3) 0.3433(4) 0.143(2) Uani 1 1 d . . .
H20A H 0.2776 0.6884 0.3354 0.187 Uiso 1 1 calc R . .
H20B H 0.2300 0.6370 0.4247 0.187 Uiso 1 1 calc R . .
H20C H 0.2029 0.6403 0.2882 0.187 Uiso 1 1 calc R . .
C21 C 0.60715(15) 0.63225(13) 0.6040(2) 0.0514(5) Uani 1 1 d . . .
C31 C 0.55704(16) 0.76308(15) -0.0820(2) 0.0594(6) Uani 1 1 d . . .
H31 H 0.5393 0.7676 -0.1620 0.077 Uiso 1 1 calc R . .
C32 C 0.50211(14) 0.74214(15) 0.0033(2) 0.0558(6) Uani 1 1 d . . .
H32 H 0.4475 0.7282 -0.0194 0.073 Uiso 1 1 calc R . .
C33 C 0.52591(12) 0.74054(13) 0.1349(2) 0.0467(5) Uani 1 1 d . . .
C34 C 0.48736(13) 0.78648(14) 0.2153(2) 0.0540(6) Uani 1 1 d . . .
H34 H 0.4389 0.8112 0.1908 0.070 Uiso 1 1 calc R . .
C35 C 0.51815(14) 0.79730(13) 0.3318(2) 0.0527(6) Uani 1 1 d . . .
C36 C 0.59561(15) 0.76547(13) 0.3622(2) 0.0524(5) Uani 1 1 d . . .
H36 H 0.6201 0.7759 0.4368 0.068 Uiso 1 1 calc R . .
C37 C 0.63739(13) 0.71885(12) 0.28488(19) 0.0455(5) Uani 1 1 d . . .
C38 C 0.59567(12) 0.70012(12) 0.17595(19) 0.0421(5) Uani 1 1 d . . .
C39 C 0.72729(14) 0.69830(14) 0.3096(2) 0.0551(6) Uani 1 1 d . . .
H39 H 0.7396 0.6723 0.3792 0.072 Uiso 1 1 calc R . .
C40 C 0.79098(14) 0.71602(14) 0.2352(3) 0.0586(6) Uani 1 1 d . . .
H40 H 0.8471 0.7051 0.2552 0.076 Uiso 1 1 calc R . .
C41 C 0.77089(12) 0.75324(13) 0.1206(2) 0.0514(6) Uani 1 1 d . . .
C42 C 0.72534(13) 0.81762(12) 0.1245(2) 0.0518(6) Uani 1 1 d . . .
H42 H 0.7377 0.8516 0.1833 0.067 Uiso 1 1 calc R . .
C43 C 0.66249(14) 0.83003(13) 0.0408(2) 0.0538(6) Uani 1 1 d . . .
H43 H 0.6312 0.8722 0.0433 0.070 Uiso 1 1 calc R . .
C44 C 0.64585(15) 0.77888(14) -0.0483(2) 0.0538(6) Uani 1 1 d . . .
C45 C 0.70855(15) 0.72855(15) -0.0724(2) 0.0586(6) Uani 1 1 d . . .
H45 H 0.7083 0.7036 -0.1452 0.076 Uiso 1 1 calc R . .
C46 C 0.77130(14) 0.71583(15) 0.0126(2) 0.0581(6) Uani 1 1 d . . .
H46 H 0.8136 0.6823 -0.0027 0.075 Uiso 1 1 calc R . .
C47 C 0.47380(18) 0.84900(15) 0.4203(3) 0.0681(7) Uani 1 1 d . . .
C48 C 0.3824(3) 0.8594(4) 0.3907(5) 0.190(3) Uani 1 1 d . . .
H48A H 0.3772 0.8768 0.3093 0.247 Uiso 1 1 calc R . .
H48B H 0.3580 0.8935 0.4457 0.247 Uiso 1 1 calc R . .
H48C H 0.3528 0.8148 0.3981 0.247 Uiso 1 1 calc R . .
C49 C 0.4819(4) 0.8222(2) 0.5491(3) 0.141(2) Uani 1 1 d . . .
H49A H 0.5410 0.8161 0.5687 0.183 Uiso 1 1 calc R . .
H49B H 0.4529 0.7773 0.5567 0.183 Uiso 1 1 calc R . .
H49C H 0.4569 0.8562 0.6035 0.183 Uiso 1 1 calc R . .
C50 C 0.5193(3) 0.9197(2) 0.4159(4) 0.1242(17) Uani 1 1 d . . .
H50A H 0.5784 0.9128 0.4352 0.161 Uiso 1 1 calc R . .
H50B H 0.4941 0.9517 0.4736 0.161 Uiso 1 1 calc R . .
H50C H 0.5144 0.9396 0.3361 0.161 Uiso 1 1 calc R . .
C51 C 0.62194(13) 0.63804(13) 0.11065(19) 0.0455(5) Uani 1 1 d . . .
N01 N 0.66365(15) 0.66290(15) 0.6437(2) 0.0752(7) Uani 1 1 d . . .
N02 N 0.63669(14) 0.58402(12) 0.06558(19) 0.0616(5) Uani 1 1 d . . .

loop_
_atom_site_aniso_label
_atom_site_aniso_U_11
_atom_site_aniso_U_22
_atom_site_aniso_U_33
_atom_site_aniso_U_23
_atom_site_aniso_U_13
_atom_site_aniso_U_12
C01 0.0785(17) 0.090(2) 0.0420(13) -0.0055(14) 0.0183(13) -0.0011(16)
C02 0.0618(14) 0.0767(19) 0.0533(15) -0.0163(13) 0.0138(12) 0.0085(13)
C03 0.0518(11) 0.0470(12) 0.0507(13) -0.0041(10) 0.0017(10) 0.0055(10)
C04 0.0445(11) 0.0611(15) 0.0702(16) -0.0009(13) 0.0001(11) 0.0096(11)
C05 0.0524(12) 0.0498(13) 0.0669(15) -0.0005(12) -0.0158(12) 0.0053(10)
C06 0.0598(13) 0.0531(13) 0.0437(12) -0.0033(11) -0.0089(10) 0.0079(11)
C07 0.0495(11) 0.0449(11) 0.0407(11) 0.0060(9) -0.0011(9) 0.0025(9)
C08 0.0452(10) 0.0401(11) 0.0419(11) 0.0000(9) -0.0019(9) 0.0011(9)
C09 0.0501(12) 0.0636(15) 0.0405(12) 0.0002(10) 0.0061(9) 0.0042(10)
C10 0.0496(12) 0.0735(17) 0.0519(13) -0.0066(13) 0.0043(11) 0.0153(11)
C11 0.0578(13) 0.0483(13) 0.0551(14) 0.0077(11) -0.0010(11) 0.0138(10)
C12 0.0700(15) 0.0416(12) 0.0624(15) 0.0037(11) 0.0008(12) -0.0030(11)
C13 0.0693(15) 0.0537(14) 0.0614(16) 0.0114(12) 0.0127(13) -0.0097(11)
C14 0.0784(17) 0.0628(16) 0.0414(13) 0.0134(11) 0.0101(12) -0.0001(13)
C15 0.0793(17) 0.0803(19) 0.0421(13) 0.0108(13) -0.0081(12) 0.0059(15)
C16 0.0594(14) 0.0754(18) 0.0569(15) 0.0109(14) -0.0099(12) 0.0156(12)
C17 0.0637(15) 0.0703(19) 0.094(2) 0.0071(17) -0.0354(16) 0.0042(13)
C18 0.114(3) 0.224(6) 0.093(3) -0.007(4) -0.054(2) 0.032(3)
C19 0.225(7) 0.135(5) 0.445(13) 0.137(6) -0.259(8) -0.104(4)
C20 0.112(3) 0.194(5) 0.125(4) -0.018(4) -0.054(3) 0.086(3)
C21 0.0542(12) 0.0523(13) 0.0476(12) -0.0029(11) 0.0018(10) -0.0030(10)
C31 0.0690(14) 0.0658(16) 0.0436(13) 0.0072(12) -0.0158(11) 0.0044(12)
C32 0.0450(11) 0.0662(16) 0.0564(14) -0.0071(12) -0.0180(10) 0.0061(11)
C33 0.0356(9) 0.0543(13) 0.0504(12) -0.0019(10) -0.0034(9) -0.0028(9)
C34 0.0377(10) 0.0630(15) 0.0612(15) -0.0058(12) 0.0053(10) 0.0007(10)
C35 0.0505(11) 0.0526(13) 0.0551(14) -0.0057(11) 0.0157(11) -0.0060(10)
C36 0.0624(13) 0.0571(14) 0.0376(11) -0.0053(10) 0.0029(10) -0.0060(11)
C37 0.0478(11) 0.0512(13) 0.0377(11) 0.0022(9) -0.0028(9) -0.0037(9)
C38 0.0400(10) 0.0479(12) 0.0384(11) 0.0006(9) 0.0005(9) -0.0035(8)
C39 0.0548(12) 0.0618(15) 0.0487(13) 0.0023(11) -0.0195(11) 0.0034(11)
C40 0.0403(11) 0.0628(16) 0.0729(16) -0.0012(13) -0.0179(11) 0.0022(10)
C41 0.0355(9) 0.0557(14) 0.0631(14) -0.0006(12) 0.0006(10) -0.0066(9)
C42 0.0468(11) 0.0480(13) 0.0604(14) -0.0001(11) -0.0039(10) -0.0100(9)
C43 0.0566(12) 0.0481(13) 0.0568(14) 0.0107(11) 0.0003(11) -0.0009(10)
C44 0.0641(13) 0.0575(14) 0.0397(11) 0.0114(10) -0.0011(11) -0.0044(11)
C45 0.0653(14) 0.0648(16) 0.0458(12) 0.0019(12) 0.0135(11) -0.0092(12)
C46 0.0464(11) 0.0612(15) 0.0666(16) 0.0020(13) 0.0146(11) 0.0006(11)
C47 0.0749(16) 0.0616(16) 0.0680(16) -0.0102(14) 0.0318(14) -0.0032(13)
C48 0.085(3) 0.291(8) 0.195(5) -0.149(6) 0.024(3) 0.044(4)
C49 0.249(6) 0.091(3) 0.082(3) 0.001(2) 0.087(3) 0.029(3)
C50 0.175(4) 0.064(2) 0.134(3) -0.021(2) 0.078(3) -0.015(2)
C51 0.0464(11) 0.0520(14) 0.0381(10) 0.0048(10) -0.0030(9) -0.0009(9)
N01 0.0723(14) 0.0920(18) 0.0612(13) -0.0113(13) -0.0045(11) -0.0252(13)
N02 0.0781(14) 0.0536(12) 0.0530(12) -0.0061(10) -0.0011(10) 0.0005(10)

loop_
_geom_bond_atom_site_label_1
_geom_bond_atom_site_label_2
_geom_bond_distance
_geom_bond_site_symmetry_2
_geom_bond_publ_flag
C01 C02 1.328(4) . ?
C01 C14 1.469(4) . ?
C02 C03 1.505(4) . ?
C03 C04 1.378(3) . ?
C03 C08 1.407(3) . ?
C04 C05 1.401(4) . ?
C05 C06 1.380(3) . ?
C05 C17 1.537(3) . ?
C06 C07 1.378(3) . ?
C07 C08 1.414(3) . ?
C07 C09 1.488(3) . ?
C08 C21 1.428(3) . ?
C09 C10 1.324(3) . ?
C10 C11 1.484(3) . ?
C11 C12 1.388(4) . ?
C11 C16 1.392(4) . ?
C12 C13 1.370(4) . ?
C13 C14 1.406(4) . ?
C14 C15 1.384(4) . ?
C15 C16 1.384(4) . ?
C17 C19 1.451(5) . ?
C17 C20 1.495(5) . ?
C17 C18 1.538(6) . ?
C21 N01 1.143(3) . ?
C31 C32 1.336(4) . ?
C31 C44 1.472(3) . ?
C32 C33 1.501(3) . ?
C33 C34 1.377(3) . ?
C33 C38 1.406(3) . ?
C34 C35 1.388(3) . ?
C35 C36 1.394(3) . ?
C35 C47 1.542(3) . ?
C36 C37 1.386(3) . ?
C37 C38 1.414(3) . ?
C37 C39 1.487(3) . ?
C38 C51 1.429(3) . ?
C39 C40 1.336(4) . ?
C40 C41 1.479(4) . ?
C41 C46 1.384(4) . ?
C41 C42 1.403(3) . ?
C42 C43 1.371(3) . ?
C43 C44 1.398(4) . ?
C44 C45 1.388(4) . ?
C45 C46 1.381(4) . ?
C47 C48 1.483(5) . ?
C47 C50 1.505(5) . ?
C47 C49 1.514(5) . ?
C51 N02 1.152(3) . ?

loop_
_cod_related_entry_id
_cod_related_entry_database
_cod_related_entry_code
1 ChemSpider 30652861
